data_7109795
loop_
_publ_author_name
'Yanyan Wang'
'Yi Li'
'Yan Yan'
'Jun Xu'
'Buyuan Guan'
'Qiang Wang'
'Jiyang Li'
'Jihong Yu'

_publ_section_title
;
 Luminescent carbon dots in a new magnesium aluminophosphate zeolite
;
_journal_name_full Chem.Commun.
_journal_page_first 9006
_journal_paper_doi 10.1039/c3cc43375g
_journal_volume 49
_journal_year 2013
_chemical_formula_sum 'C2.5 H7 Al3 Mg N O16 P4'
_chemical_formula_weight 536.22
_chemical_name_systematic
;
?
;
_space_group_IT_number 14
_symmetry_cell_setting monoclinic
_symmetry_space_group_name_Hall '-P 2ybc'
_symmetry_space_group_name_H-M 'P 1 21/c 1'
_atom_sites_solution_hydrogens none
_atom_sites_solution_primary direct
_atom_sites_solution_secondary difmap
_audit_creation_method SHELXL-97
_cell_angle_alpha 90.00
_cell_angle_beta 120.037(2)
_cell_angle_gamma 90.00
_cell_formula_units_Z 4
_cell_length_a 8.4084(5)
_cell_length_b 14.4558(9)
_cell_length_c 16.3592(8)
_cell_measurement_reflns_used 4274
_cell_measurement_temperature 293(2)
_cell_measurement_theta_max 28.31
_cell_measurement_theta_min 2.01
_cell_volume 1721.42(17)
_computing_cell_refinement 'Bruker SMART'
_computing_data_collection 'Bruker SMART'
_computing_data_reduction 'Bruker SAINT'
_computing_molecular_graphics 'Bruker SHELXTL'
_computing_publication_material 'Bruker SHELXTL'
_computing_structure_refinement 'SHELXL-97 (Sheldrick, 1997)'
_computing_structure_solution 'SHELXS-97 (Sheldrick, 1990)'
_diffrn_ambient_temperature 293(2)
_diffrn_detector_area_resol_mean 5.0cm
_diffrn_measured_fraction_theta_full 0.999
_diffrn_measured_fraction_theta_max 0.999
_diffrn_measurement_device_type 'CCD area detector'
_diffrn_measurement_method 'phi and omega scans'
_diffrn_radiation_monochromator graphite
_diffrn_radiation_source 'fine-focus sealed tube'
_diffrn_radiation_type MoK\a
_diffrn_radiation_wavelength 0.71073
_diffrn_reflns_av_R_equivalents 0.0363
_diffrn_reflns_av_sigmaI/netI 0.0426
_diffrn_reflns_limit_h_max 11
_diffrn_reflns_limit_h_min -11
_diffrn_reflns_limit_k_max 13
_diffrn_reflns_limit_k_min -19
_diffrn_reflns_limit_l_max 21
_diffrn_reflns_limit_l_min -20
_diffrn_reflns_number 12471
_diffrn_reflns_theta_full 28.31
_diffrn_reflns_theta_max 28.31
_diffrn_reflns_theta_min 2.01
_exptl_absorpt_coefficient_mu 0.712
_exptl_absorpt_correction_T_max 0.8825
_exptl_absorpt_correction_T_min 0.8042
_exptl_absorpt_correction_type multi-scan
_exptl_absorpt_process_details sadabs
_exptl_crystal_colour white
_exptl_crystal_density_diffrn 2.069
_exptl_crystal_density_method 'not measured'
_exptl_crystal_description rod
_exptl_crystal_F_000 1072
_exptl_crystal_size_max 0.32
_exptl_crystal_size_mid 0.22
_exptl_crystal_size_min 0.18
_refine_diff_density_max 0.768
_refine_diff_density_min -0.504
_refine_diff_density_rms 0.102
_refine_ls_extinction_method none
_refine_ls_goodness_of_fit_ref 1.078
_refine_ls_hydrogen_treatment none
_refine_ls_matrix_type full
_refine_ls_number_parameters 262
_refine_ls_number_reflns 4274
_refine_ls_number_restraints 36
_refine_ls_restrained_S_all 1.078
_refine_ls_R_factor_all 0.0578
_refine_ls_R_factor_gt 0.0434
_refine_ls_shift/su_max 0.000
_refine_ls_shift/su_mean 0.000
_refine_ls_structure_factor_coef Fsqd
_refine_ls_weighting_details 'calc w=1/[\s^2^(Fo^2^)+(0.0475P)^2^+3.4908P] where P=(Fo^2^+2Fc^2^)/3'
_refine_ls_weighting_scheme calc
_refine_ls_wR_factor_gt 0.1101
_refine_ls_wR_factor_ref 0.1166
_reflns_number_gt 3470
_reflns_number_total 4274
_reflns_threshold_expression >2sigma(I)
_cod_data_source_file c3cc43375g.txt
_cod_data_source_block JU92-300
_cod_original_sg_symbol_H-M P2(1)/c
_cod_original_formula_sum 'C2.50 H7 Al3 Mg N O16 P4'
_cod_database_code 7109795

loop_
_symmetry_equiv_pos_as_xyz
'x, y, z'
'-x, y+1/2, -z+1/2'
'-x, -y, -z'
'x, -y-1/2, z-1/2'

loop_
_atom_site_label
_atom_site_type_symbol
_atom_site_fract_x
_atom_site_fract_y
_atom_site_fract_z
_atom_site_U_iso_or_equiv
_atom_site_adp_type
_atom_site_occupancy
_atom_site_symmetry_multiplicity
_atom_site_calc_flag
_atom_site_refinement_flags
P1 P 0.85310(11) 0.66451(6) 0.24313(6) 0.01511(18) Uani 1 1 d .
P2 P 1.21497(11) 0.71085(6) 0.60391(6) 0.01425(17) Uani 1 1 d .
P3 P 0.70107(12) 0.94568(6) 0.29470(6) 0.01675(18) Uani 1 1 d .
P4 P 0.59773(12) 0.64195(6) 0.43013(6) 0.01600(18) Uani 1 1 d .
Al1 Al 0.86474(13) 0.77199(6) 0.41543(7) 0.0145(2) Uani 1 1 d .
Al2 Al 0.59388(13) 0.82161(7) 0.11784(7) 0.0159(2) Uani 1 1 d .
Al3 Al 1.22885(13) 0.64492(6) 0.24416(7) 0.0137(2) Uani 1 1 d .
Mg1 Mg 0.72830(16) 0.49272(8) 0.32343(8) 0.0180(2) Uani 1 1 d .
O1 O 1.1483(4) 0.62153(17) 0.6217(2) 0.0289(6) Uani 1 1 d .
O2 O 1.3627(3) 0.69446(19) 0.57710(18) 0.0276(6) Uani 1 1 d .
O3 O 1.0599(3) 0.76657(18) 0.52366(17) 0.0268(6) Uani 1 1 d .
O4 O 0.3900(3) 0.64354(19) 0.36261(17) 0.0264(6) Uani 1 1 d .
O5 O 1.2977(3) 0.77336(17) 0.69143(17) 0.0238(5) Uani 1 1 d .
O6 O 0.6938(3) 0.71327(17) 0.15887(18) 0.0268(6) Uani 1 1 d .
O7 O 0.8024(4) 0.56502(17) 0.24614(19) 0.0289(6) Uani 1 1 d .
O8 O 0.8264(3) 0.88856(16) 0.38356(16) 0.0222(5) Uani 1 1 d .
O9 O 0.6892(4) 0.56402(18) 0.40990(19) 0.0300(6) Uani 1 1 d .
O10 O 0.6287(3) 0.63689(19) 0.52985(17) 0.0274(6) Uani 1 1 d .
O11 O 0.6734(4) 0.73527(18) 0.4195(2) 0.0302(6) Uani 1 1 d .
O12 O 0.6960(4) 0.89933(18) 0.21001(17) 0.0297(6) Uani 1 1 d .
O13 O 1.0167(4) 0.6720(2) 0.2287(2) 0.0318(6) Uani 1 1 d .
O14 O 0.7980(4) 1.03875(17) 0.31025(18) 0.0316(6) Uani 1 1 d .
O15 O 0.5132(4) 0.9562(2) 0.28160(19) 0.0325(6) Uani 1 1 d .
O16 O 0.8995(4) 0.71370(19) 0.33416(18) 0.0340(7) Uani 1 1 d .
N1 N 0.4114(12) 0.9871(6) 0.4416(6) 0.052(2) Uani 0.50 1 d P
N2 N 0.2350(9) 0.9438(5) 0.4055(4) 0.0757(16) Uani 0.50 1 d P
C1 C 0.4303(8) 1.0688(4) 0.5166(3) 0.0491(12) Uani 1 1 d U
C2 C 0.2548(16) 1.0137(8) 0.4775(7) 0.053(2) Uani 0.50 1 d PU
C3 C 0.385(2) 0.8845(8) 0.4409(9) 0.070(3) Uani 0.50 1 d PU
C4 C 0.2350(9) 0.9438(5) 0.4055(4) 0.0757(16) Uani 0.50 1 d PU

loop_
_atom_site_aniso_label
_atom_site_aniso_U_11
_atom_site_aniso_U_22
_atom_site_aniso_U_33
_atom_site_aniso_U_23
_atom_site_aniso_U_13
_atom_site_aniso_U_12
P1 0.0154(4) 0.0161(4) 0.0153(4) -0.0002(3) 0.0088(3) 0.0015(3)
P2 0.0119(4) 0.0162(4) 0.0121(4) -0.0008(3) 0.0041(3) 0.0023(3)
P3 0.0202(4) 0.0135(4) 0.0118(4) 0.0017(3) 0.0045(3) 0.0007(3)
P4 0.0173(4) 0.0195(4) 0.0115(4) -0.0014(3) 0.0074(3) -0.0014(3)
Al1 0.0146(5) 0.0139(5) 0.0124(4) 0.0011(3) 0.0047(4) 0.0013(4)
Al2 0.0152(5) 0.0212(5) 0.0102(4) 0.0018(4) 0.0057(4) 0.0018(4)
Al3 0.0130(5) 0.0137(5) 0.0123(4) 0.0002(3) 0.0049(4) -0.0002(3)
Mg1 0.0231(6) 0.0156(5) 0.0170(5) -0.0001(4) 0.0113(5) 0.0003(4)
O1 0.0269(14) 0.0193(13) 0.0378(15) 0.0055(11) 0.0142(12) 0.0006(10)
O2 0.0184(13) 0.0415(16) 0.0252(13) -0.0102(11) 0.0126(11) -0.0017(11)
O3 0.0221(13) 0.0290(14) 0.0167(12) 0.0036(10) 0.0003(11) 0.0071(10)
O4 0.0207(13) 0.0402(16) 0.0131(12) 0.0027(10) 0.0044(10) -0.0087(11)
O5 0.0214(13) 0.0279(14) 0.0176(12) -0.0076(10) 0.0065(10) 0.0042(10)
O6 0.0200(13) 0.0223(13) 0.0254(14) 0.0002(10) 0.0017(11) 0.0062(10)
O7 0.0407(16) 0.0198(13) 0.0329(15) 0.0009(10) 0.0233(13) -0.0053(11)
O8 0.0280(13) 0.0141(11) 0.0155(11) 0.0040(9) 0.0042(10) 0.0020(9)
O9 0.0426(17) 0.0267(14) 0.0293(14) -0.0016(11) 0.0245(13) 0.0064(12)
O10 0.0220(13) 0.0476(17) 0.0119(11) -0.0016(10) 0.0079(10) 0.0051(11)
O11 0.0248(14) 0.0231(14) 0.0432(17) 0.0000(11) 0.0174(13) -0.0050(10)
O12 0.0417(16) 0.0276(14) 0.0175(13) -0.0044(10) 0.0131(12) 0.0000(12)
O13 0.0200(13) 0.0440(17) 0.0373(16) 0.0063(13) 0.0188(13) 0.0034(11)
O14 0.0381(16) 0.0160(13) 0.0245(14) 0.0041(10) 0.0034(12) -0.0051(11)
O15 0.0263(14) 0.0430(17) 0.0266(14) 0.0106(12) 0.0119(12) 0.0107(12)
O16 0.0494(18) 0.0334(15) 0.0201(13) -0.0058(11) 0.0181(13) 0.0055(13)
N1 0.049(5) 0.073(6) 0.045(5) 0.037(4) 0.031(4) 0.032(4)
N2 0.071(4) 0.089(4) 0.060(3) 0.015(3) 0.027(3) -0.010(3)
C1 0.058(3) 0.059(3) 0.036(2) 0.012(2) 0.028(2) 0.025(2)
C2 0.062(6) 0.059(6) 0.033(5) -0.003(4) 0.019(4) 0.011(5)
C3 0.098(8) 0.045(6) 0.062(6) 0.013(5) 0.036(6) 0.027(5)
C4 0.071(4) 0.089(4) 0.060(3) 0.015(3) 0.027(3) -0.010(3)

loop_
_atom_type_symbol
_atom_type_description
_atom_type_scat_dispersion_real
_atom_type_scat_dispersion_imag
_atom_type_scat_source
C C 0.0033 0.0016 'International Tables Vol C Tables 4.2.6.8 and 6.1.1.4'
H H 0.0000 0.0000 'International Tables Vol C Tables 4.2.6.8 and 6.1.1.4'
N N 0.0061 0.0033 'International Tables Vol C Tables 4.2.6.8 and 6.1.1.4'
O O 0.0106 0.0060 'International Tables Vol C Tables 4.2.6.8 and 6.1.1.4'
Al Al 0.0645 0.0514 'International Tables Vol C Tables 4.2.6.8 and 6.1.1.4'
Mg Mg 0.0486 0.0363 'International Tables Vol C Tables 4.2.6.8 and 6.1.1.4'
P P 0.1023 0.0942 'International Tables Vol C Tables 4.2.6.8 and 6.1.1.4'

loop_
_geom_angle_atom_site_label_1
_geom_angle_atom_site_label_2
_geom_angle_atom_site_label_3
_geom_angle
_geom_angle_site_symmetry_1
_geom_angle_site_symmetry_3
O7 P1 O13 111.60(16) . .
O7 P1 O16 110.70(16) . .
O13 P1 O16 108.24(17) . .
O7 P1 O6 109.53(16) . .
O13 P1 O6 106.32(16) . .
O16 P1 O6 110.35(15) . .
O1 P2 O2 111.11(16) . .
O1 P2 O5 111.51(15) . .
O2 P2 O5 107.78(14) . .
O1 P2 O3 112.27(16) . .
O2 P2 O3 107.46(15) . .
O5 P2 O3 106.45(14) . .
O1 P2 Mg1 27.23(11) . 3_766
O2 P2 Mg1 88.39(11) . 3_766
O5 P2 Mg1 106.77(11) . 3_766
O3 P2 Mg1 136.29(11) . 3_766
O15 P3 O12 111.69(16) . .
O15 P3 O14 111.86(17) . .
O12 P3 O14 108.02(16) . .
O15 P3 O8 111.44(15) . .
O12 P3 O8 108.51(15) . .
O14 P3 O8 105.02(14) . .
O9 P4 O10 111.81(15) . .
O9 P4 O4 112.35(16) . .
O10 P4 O4 107.24(14) . .
O9 P4 O11 110.40(16) . .
O10 P4 O11 107.79(16) . .
O4 P4 O11 107.00(15) . .
O3 Al1 O16 109.38(14) . .
O3 Al1 O11 112.09(14) . .
O16 Al1 O11 113.67(15) . .
O3 Al1 O8 106.94(13) . .
O16 Al1 O8 108.65(13) . .
O11 Al1 O8 105.79(13) . .
O10 Al2 O12 106.64(14) 4_575 .
O10 Al2 O2 110.83(13) 4_575 4_475
O12 Al2 O2 113.37(14) . 4_475
O10 Al2 O6 112.66(14) 4_575 .
O12 Al2 O6 108.37(13) . .
O2 Al2 O6 105.08(13) 4_475 .
O13 Al3 O4 110.06(14) . 1_655
O13 Al3 O5 110.74(13) . 4_575
O4 Al3 O5 107.38(13) 1_655 4_575
O13 Al3 O14 105.56(15) . 2_745
O4 Al3 O14 113.26(14) 1_655 2_745
O5 Al3 O14 109.87(14) 4_575 2_745
O9 Mg1 O1 111.83(13) . 3_766
O9 Mg1 O15 107.91(13) . 2_645
O1 Mg1 O15 104.97(13) 3_766 2_645
O9 Mg1 O7 114.67(12) . .
O1 Mg1 O7 119.17(13) 3_766 .
O15 Mg1 O7 95.83(13) 2_645 .
O9 Mg1 P2 106.11(9) . 3_766
O1 Mg1 P2 20.87(8) 3_766 3_766
O15 Mg1 P2 88.50(10) 2_645 3_766
O7 Mg1 P2 135.15(9) . 3_766
P2 O1 Mg1 131.90(17) . 3_766
P2 O2 Al2 146.08(18) . 4_676
P2 O3 Al1 150.82(18) . .
P4 O4 Al3 141.65(17) . 1_455
P2 O5 Al3 139.60(17) . 4_576
P1 O6 Al2 142.72(17) . .
P1 O7 Mg1 135.53(17) . .
P3 O8 Al1 137.41(16) . .
P4 O9 Mg1 150.72(19) . .
P4 O10 Al2 151.04(19) . 4_576
P4 O11 Al1 136.07(18) . .
P3 O12 Al2 149.1(2) . .
P1 O13 Al3 157.0(2) . .
P3 O14 Al3 140.73(18) . 2_755
P3 O15 Mg1 135.18(17) . 2_655
P1 O16 Al1 158.6(2) . .
C1 N1 N2 118.6(8) 3_676 .
C1 N1 C3 62.4(7) 3_676 .
N2 N1 C3 56.3(7) . .
C1 N1 C1 109.5(6) 3_676 .
N2 N1 C1 108.2(6) . .
C3 N1 C1 132.1(7) . .
C1 N1 C2 131.0(6) 3_676 .
N2 N1 C2 55.4(5) . .
C3 N1 C2 94.9(8) . .
C1 N1 C2 52.9(5) . .
C1 N1 N1 61.2(5) 3_676 3_676
N2 N1 N1 132.1(8) . 3_676
C3 N1 N1 104.9(8) . 3_676
C1 N1 N1 48.3(5) . 3_676
C2 N1 N1 87.7(7) . 3_676
C3 N2 N1 64.1(7) . .
C3 N2 C2 111.6(8) . .
N1 N2 C2 72.4(7) . .
N1 C1 C3 61.8(6) 3_676 3_676
N1 C1 C2 112.8(7) 3_676 .
C3 C1 C2 174.6(7) 3_676 .
N1 C1 N1 70.5(6) 3_676 .
C3 C1 N1 110.9(6) 3_676 .
C2 C1 N1 66.3(5) . .
N2 C2 C1 113.0(8) . .
N2 C2 N1 52.2(5) . .
C1 C2 N1 60.8(6) . .
N2 C3 N1 59.6(6) . .
N2 C3 C1 115.3(9) . 3_676
N1 C3 C1 55.8(6) . 3_676

loop_
_geom_bond_atom_site_label_1
_geom_bond_atom_site_label_2
_geom_bond_distance
_geom_bond_site_symmetry_2
P1 O7 1.508(3) .
P1 O13 1.511(3) .
P1 O16 1.515(3) .
P1 O6 1.531(3) .
P2 O1 1.493(3) .
P2 O2 1.528(2) .
P2 O5 1.534(2) .
P2 O3 1.536(2) .
P2 Mg1 3.1198(14) 3_766
P3 O15 1.492(3) .
P3 O12 1.520(3) .
P3 O14 1.527(3) .
P3 O8 1.540(2) .
P4 O9 1.492(3) .
P4 O10 1.520(2) .
P4 O4 1.529(3) .
P4 O11 1.538(3) .
Al1 O3 1.710(3) .
Al1 O16 1.718(3) .
Al1 O11 1.726(3) .
Al1 O8 1.746(2) .
Al2 O10 1.715(2) 4_575
Al2 O12 1.725(3) .
Al2 O2 1.726(3) 4_475
Al2 O6 1.745(3) .
Al3 O13 1.717(3) .
Al3 O4 1.721(3) 1_655
Al3 O5 1.725(2) 4_575
Al3 O14 1.731(3) 2_745
Mg1 O9 1.907(3) .
Mg1 O1 1.918(3) 3_766
Mg1 O15 1.965(3) 2_645
Mg1 O7 1.967(3) .
Mg1 P2 3.1198(14) 3_766
O1 Mg1 1.918(3) 3_766
O2 Al2 1.726(3) 4_676
O4 Al3 1.721(3) 1_455
O5 Al3 1.725(2) 4_576
O10 Al2 1.715(2) 4_576
O14 Al3 1.731(3) 2_755
O15 Mg1 1.965(3) 2_655
N1 C1 1.408(9) 3_676
N1 N2 1.437(11) .
N1 C3 1.499(15) .
N1 C1 1.652(11) .
N1 C2 1.732(13) .
N1 N1 1.778(19) 3_676
N2 C3 1.387(13) .
N2 C2 1.496(12) .
C1 N1 1.408(9) 3_676
C1 C3 1.508(16) 3_676
C1 C2 1.509(13) .
C3 C1 1.508(16) 3_676
